data_4315495
loop_
_publ_author_name
'Qisheng Lin'
'John D. Corbett'

_publ_contact_author_address
;359 Spedding Hall
Iowa State University
Ames, IA, 50010
;
_publ_contact_author_email jdc@ameslab.gov
_publ_contact_author_name 'John D Corbett'
_publ_section_title
;
 M3(Au,Ge)19 and M3.25(Au,Ge)18 (M = Ca, Yb): Distinctive Phase
 Separations Driven by Configurational Disorder in Cubic YCd6-Type
 Derivatives
;
_journal_name_full 'Inorganic Chemistry'
_journal_page_first 4570
_journal_page_last 4577
_journal_paper_doi 10.1021/ic100118q
_journal_volume 49
_journal_year 2010
_chemical_formula_moiety 'Au101.85 Ge42.15, 48(Ca0.04), 24(Ca)'
_chemical_formula_sum 'Au12.73 Ca3.25 Ge5.27'
_chemical_formula_weight 3020.50
_chemical_name_systematic
; 
 ? 
;
_space_group_IT_number 204
_symmetry_cell_setting cubic
_symmetry_space_group_name_Hall '-I 2 2 3'
_symmetry_space_group_name_H-M 'I m -3'
_atom_sites_solution_primary direct
_atom_sites_solution_secondary difmap
_audit_creation_method SHELXL-97
_cell_angle_alpha 90.000(5)
_cell_angle_beta 90.000(5)
_cell_angle_gamma 90.000(5)
_cell_formula_units_Z 8
_cell_length_a 14.6843(9)
_cell_length_b 14.6843(9)
_cell_length_c 14.6843(9)
_cell_measurement_reflns_used 731
_cell_measurement_temperature 293(2)
_cell_measurement_theta_max 28.23
_cell_measurement_theta_min 1.96
_cell_volume 3166.4(3)
_computing_structure_refinement 'SHELXL-97 (Sheldrick, 1997)'
_computing_structure_solution 'SHELXS-97 (Sheldrick, 1990)'
_diffrn_ambient_temperature 293(2)
_diffrn_measured_fraction_theta_full 0.997
_diffrn_measured_fraction_theta_max 0.997
_diffrn_measurement_device_type 'SMART CCD APEX II'
_diffrn_measurement_method w/
_diffrn_radiation_monochromator graphite
_diffrn_radiation_source 'fine-focus sealed tube'
_diffrn_radiation_type MoK\a
_diffrn_radiation_wavelength 0.71069
_diffrn_reflns_av_R_equivalents 0.0594
_diffrn_reflns_av_sigmaI/netI 0.0268
_diffrn_reflns_limit_h_max 18
_diffrn_reflns_limit_h_min -19
_diffrn_reflns_limit_k_max 7
_diffrn_reflns_limit_k_min -19
_diffrn_reflns_limit_l_max 18
_diffrn_reflns_limit_l_min -18
_diffrn_reflns_number 9852
_diffrn_reflns_theta_full 28.23
_diffrn_reflns_theta_max 28.23
_diffrn_reflns_theta_min 1.96
_exptl_absorpt_coefficient_mu 128.300
_exptl_absorpt_correction_T_max 0.089
_exptl_absorpt_correction_T_min 0.015
_exptl_absorpt_correction_type empirical
_exptl_absorpt_process_details SADABS
_exptl_crystal_colour metallic
_exptl_crystal_density_diffrn 12.672
_exptl_crystal_density_method 'not measured'
_exptl_crystal_description irregular
_exptl_crystal_F_000 9915
_exptl_crystal_size_max 0.032
_exptl_crystal_size_mid 0.024
_exptl_crystal_size_min 0.019
_refine_diff_density_max 2.836
_refine_diff_density_min -2.320
_refine_diff_density_rms 0.576
_refine_ls_extinction_method none
_refine_ls_goodness_of_fit_ref 1.140
_refine_ls_matrix_type full
_refine_ls_number_parameters 45
_refine_ls_number_reflns 731
_refine_ls_number_restraints 0
_refine_ls_restrained_S_all 1.140
_refine_ls_R_factor_all 0.0337
_refine_ls_R_factor_gt 0.0297
_refine_ls_shift/su_max 0.000
_refine_ls_shift/su_mean 0.000
_refine_ls_structure_factor_coef Fsqd
_refine_ls_weighting_details 'calc w=1/[\s^2^(Fo^2^)+(0.0250P)^2^+229.0883P] where P=(Fo^2^+2Fc^2^)/3'
_refine_ls_weighting_scheme calc
_refine_ls_wR_factor_gt 0.0641
_refine_ls_wR_factor_ref 0.0656
_reflns_number_gt 677
_reflns_number_total 731
_reflns_threshold_expression >2sigma(I)
_cod_data_source_file ic100118q_si_003_6.cif
_cod_data_source_block crystal_s1
_cod_depositor_comments
;
The following automatic conversions were performed:

'_exptl_absorpt_correction_type' value 'Empirical' changed to
'empirical' according to the built-in table from CIF Core dictionary
named 'cif_core.dic' version 2.4.1 from 2010-06-29.

Automatic conversion script
Id: cif_fix_values 1646 2011-03-28 12:23:43Z adriana 
;
_cod_database_code 4315495

loop_
_symmetry_equiv_pos_as_xyz
'x, y, z'
'-x, -y, z'
'x, -y, -z'
'-x, y, -z'
'z, x, y'
'y, z, x'
'-z, -x, y'
'-y, z, -x'
'z, -x, -y'
'-y, -z, x'
'-z, x, -y'
'y, -z, -x'
'x+1/2, y+1/2, z+1/2'
'-x+1/2, -y+1/2, z+1/2'
'x+1/2, -y+1/2, -z+1/2'
'-x+1/2, y+1/2, -z+1/2'
'z+1/2, x+1/2, y+1/2'
'y+1/2, z+1/2, x+1/2'
'-z+1/2, -x+1/2, y+1/2'
'-y+1/2, z+1/2, -x+1/2'
'z+1/2, -x+1/2, -y+1/2'
'-y+1/2, -z+1/2, x+1/2'
'-z+1/2, x+1/2, -y+1/2'
'y+1/2, -z+1/2, -x+1/2'
'-x, -y, -z'
'x, y, -z'
'-x, y, z'
'x, -y, z'
'-z, -x, -y'
'-y, -z, -x'
'z, x, -y'
'y, -z, x'
'-z, x, y'
'y, z, -x'
'z, -x, y'
'-y, z, x'
'-x+1/2, -y+1/2, -z+1/2'
'x+1/2, y+1/2, -z+1/2'
'-x+1/2, y+1/2, z+1/2'
'x+1/2, -y+1/2, z+1/2'
'-z+1/2, -x+1/2, -y+1/2'
'-y+1/2, -z+1/2, -x+1/2'
'z+1/2, x+1/2, -y+1/2'
'y+1/2, -z+1/2, x+1/2'
'-z+1/2, x+1/2, y+1/2'
'y+1/2, z+1/2, -x+1/2'
'z+1/2, -x+1/2, y+1/2'
'-y+1/2, z+1/2, x+1/2'

loop_
_atom_site_label
_atom_site_type_symbol
_atom_site_fract_x
_atom_site_fract_y
_atom_site_fract_z
_atom_site_U_iso_or_equiv
_atom_site_adp_type
_atom_site_occupancy
_atom_site_symmetry_multiplicity
_atom_site_calc_flag
_atom_site_refinement_flags
_atom_site_disorder_assembly
_atom_site_disorder_group
Au1 Au 0.10374(3) 0.33701(3) 0.19722(3) 0.01804(17) Uani 1 1 d . . .
Au2 Au 0.0000 0.40258(4) 0.35512(4) 0.01324(18) Uani 1 2 d S . .
Au31 Au 0.14211(4) 0.14211(4) 0.14211(4) 0.0197(2) Uani 0.973(2) 3 d SP . .
Au32 Au 0.1905(13) 0.1905(13) 0.1905(13) 0.0197(2) Uani 0.027(2) 3 d SP . .
Au4 Au 0.40061(7) 0.0000 0.0000 0.0199(2) Uani 1 4 d S . .
Au5 Au 0.0000 0.23031(13) 0.08539(11) 0.0191(6) Uani 0.077(6) 2 d SP . .
Ge5 Ge 0.0000 0.23031(13) 0.08539(11) 0.0191(6) Uani 0.923(6) 2 d SP . .
Ge6 Ge 0.19944(17) 0.0000 0.5000 0.0121(5) Uani 1 4 d S . .
Ge7 Ge 0.2500 0.2500 0.2500 0.0292(8) Uani 1 6 d S . .
Ca8 Ca 0.0000 0.0000 0.0000 0.054(5) Uani 1 24 d S . .
Ca9 Ca 0.0000 0.1883(2) 0.3059(2) 0.0116(7) Uani 1 2 d S . .

loop_
_atom_site_aniso_label
_atom_site_aniso_U_11
_atom_site_aniso_U_22
_atom_site_aniso_U_33
_atom_site_aniso_U_23
_atom_site_aniso_U_13
_atom_site_aniso_U_12
Au1 0.0204(3) 0.0152(3) 0.0185(3) 0.00044(18) 0.00476(19) -0.00163(19)
Au2 0.0123(3) 0.0118(3) 0.0157(3) -0.0002(2) 0.000 0.000
Au31 0.0197(2) 0.0197(2) 0.0197(2) 0.0019(2) 0.0019(2) 0.0019(2)
Au32 0.0197(2) 0.0197(2) 0.0197(2) 0.0019(2) 0.0019(2) 0.0019(2)
Au4 0.0147(5) 0.0325(6) 0.0125(5) 0.000 0.000 0.000
Au5 0.0146(9) 0.0282(11) 0.0147(9) 0.0022(7) 0.000 0.000
Ge5 0.0146(9) 0.0282(11) 0.0147(9) 0.0022(7) 0.000 0.000
Ge6 0.0105(11) 0.0083(11) 0.0176(12) 0.000 0.000 0.000
Ge7 0.0292(8) 0.0292(8) 0.0292(8) -0.0012(9) -0.0012(9) -0.0012(9)
Ca8 0.054(5) 0.054(5) 0.054(5) 0.000 0.000 0.000
Ca9 0.0130(15) 0.0096(15) 0.0121(15) 0.0013(12) 0.000 0.000

loop_
_atom_type_symbol
_atom_type_description
_atom_type_scat_dispersion_real
_atom_type_scat_dispersion_imag
_atom_type_scat_source
Ca Ca 0.2262 0.3064 'International Tables Vol C Tables 4.2.6.8 and 6.1.1.4'
Ge Ge 0.1547 1.8001 'International Tables Vol C Tables 4.2.6.8 and 6.1.1.4'
Au Au -2.0133 8.8022 'International Tables Vol C Tables 4.2.6.8 and 6.1.1.4'

loop_
_geom_angle_atom_site_label_1
_geom_angle_atom_site_label_2
_geom_angle_atom_site_label_3
_geom_angle
_geom_angle_site_symmetry_1
_geom_angle_site_symmetry_3
_geom_angle_publ_flag
Au32 Au1 Ge7 34.3(7) . . ?
Au32 Au1 Au5 76.5(7) . . ?
Ge7 Au1 Au5 110.82(3) . . ?
Au32 Au1 Ge6 177.5(7) . 6 ?
Ge7 Au1 Ge6 148.13(4) . 6 ?
Au5 Au1 Ge6 101.02(4) . 6 ?
Au32 Au1 Au2 126.13(17) . 41 ?
Ge7 Au1 Au2 112.68(2) . 41 ?
Au5 Au1 Au2 106.77(4) . 41 ?
Ge6 Au1 Au2 54.24(3) 6 41 ?
Au32 Au1 Au2 125.3(2) . . ?
Ge7 Au1 Au2 110.611(19) . . ?
Au5 Au1 Au2 111.91(3) . . ?
Ge6 Au1 Au2 55.66(5) 6 . ?
Au2 Au1 Au2 103.822(16) 41 . ?
Au32 Au1 Au31 23.3(7) . . ?
Ge7 Au1 Au31 57.635(17) . . ?
Au5 Au1 Au31 53.22(3) . . ?
Ge6 Au1 Au31 154.23(4) 6 . ?
Au2 Au1 Au31 127.78(2) 41 . ?
Au2 Au1 Au31 128.14(2) . . ?
Au32 Au1 Au1 120.6(6) . 27 ?
Ge7 Au1 Au1 145.170(11) . 27 ?
Au5 Au1 Au1 56.13(2) . 27 ?
Ge6 Au1 Au1 57.527(10) 6 27 ?
Au2 Au1 Au1 102.150(16) 41 27 ?
Au2 Au1 Au1 58.752(12) . 27 ?
Au31 Au1 Au1 100.728(16) . 27 ?
Au32 Au1 Au1 75.8(5) . 41 ?
Ge7 Au1 Au1 53.799(6) . 41 ?
Au5 Au1 Au1 126.20(3) . 41 ?
Ge6 Au1 Au1 105.79(2) 6 41 ?
Au2 Au1 Au1 58.88(2) 41 41 ?
Au2 Au1 Au1 121.78(3) . 41 ?
Au31 Au1 Au1 92.673(14) . 41 ?
Au1 Au1 Au1 161.028(9) 27 41 ?
Au32 Au1 Au1 75.8(5) . 42 ?
Ge7 Au1 Au1 53.799(6) . 42 ?
Au5 Au1 Au1 129.18(4) . 42 ?
Ge6 Au1 Au1 106.11(5) 6 42 ?
Au2 Au1 Au1 123.99(3) 41 42 ?
Au2 Au1 Au1 56.816(18) . 42 ?
Au31 Au1 Au1 92.673(14) . 42 ?
Au1 Au1 Au1 106.350(11) 27 42 ?
Au1 Au1 Au1 86.18(2) 41 42 ?
Au32 Au1 Ca9 70.4(3) . . ?
Ge7 Au1 Ca9 84.67(3) . . ?
Au5 Au1 Ca9 68.43(7) . . ?
Ge6 Au1 Ca9 108.90(5) 6 . ?
Au2 Au1 Ca9 162.22(4) 41 . ?
Au2 Au1 Ca9 64.53(6) . . ?
Au31 Au1 Ca9 64.14(6) . . ?
Au1 Au1 Ca9 60.61(3) 27 . ?
Au1 Au1 Ca9 138.22(3) 41 . ?
Au1 Au1 Ca9 62.44(5) 42 . ?
Ge6 Au2 Ge6 176.89(3) 41 6 ?
Ge6 Au2 Au2 125.15(5) 41 2_565 ?
Ge6 Au2 Au2 57.96(3) 6 2_565 ?
Ge6 Au2 Au1 62.23(2) 41 24_455 ?
Ge6 Au2 Au1 116.69(2) 6 24_455 ?
Au2 Au2 Au1 120.696(15) 2_565 24_455 ?
Ge6 Au2 Au1 62.23(2) 41 42 ?
Ge6 Au2 Au1 116.69(2) 6 42 ?
Au2 Au2 Au1 120.696(15) 2_565 42 ?
Au1 Au2 Au1 112.97(3) 24_455 42 ?
Ge6 Au2 Au1 117.18(4) 41 27 ?
Ge6 Au2 Au1 60.30(3) 6 27 ?
Au2 Au2 Au1 109.139(16) 2_565 27 ?
Au1 Au2 Au1 64.30(2) 24_455 27 ?
Au1 Au2 Au1 115.55(2) 42 27 ?
Ge6 Au2 Au1 117.18(4) 41 . ?
Ge6 Au2 Au1 60.30(3) 6 . ?
Au2 Au2 Au1 109.139(16) 2_565 . ?
Au1 Au2 Au1 115.55(2) 24_455 . ?
Au1 Au2 Au1 64.30(2) 42 . ?
Au1 Au2 Au1 62.50(2) 27 . ?
Ge6 Au2 Au4 71.91(4) 41 37 ?
Ge6 Au2 Au4 110.74(3) 6 37 ?
Au2 Au2 Au4 60.992(13) 2_565 37 ?
Au1 Au2 Au4 120.55(3) 24_455 37 ?
Au1 Au2 Au4 71.537(19) 42 37 ?
Au1 Au2 Au4 170.08(3) 27 37 ?
Au1 Au2 Au4 118.15(2) . 37 ?
Ge6 Au2 Au4 71.91(4) 41 13_455 ?
Ge6 Au2 Au4 110.74(3) 6 13_455 ?
Au2 Au2 Au4 60.992(13) 2_565 13_455 ?
Au1 Au2 Au4 71.537(19) 24_455 13_455 ?
Au1 Au2 Au4 120.55(3) 42 13_455 ?
Au1 Au2 Au4 118.15(2) 27 13_455 ?
Au1 Au2 Au4 170.08(3) . 13_455 ?
Au4 Au2 Au4 59.30(4) 37 13_455 ?
Ge6 Au2 Ca9 67.78(7) 41 . ?
Ge6 Au2 Ca9 109.11(7) 6 . ?
Au2 Au2 Ca9 167.07(6) 2_565 . ?
Au1 Au2 Ca9 63.23(3) 24_455 . ?
Au1 Au2 Ca9 63.23(3) 42 . ?
Au1 Au2 Ca9 60.25(5) 27 . ?
Au1 Au2 Ca9 60.25(5) . . ?
Au4 Au2 Ca9 129.35(5) 37 . ?
Au4 Au2 Ca9 129.35(5) 13_455 . ?
Ge6 Au2 Ca9 114.44(5) 41 41 ?
Ge6 Au2 Ca9 66.44(5) 6 41 ?
Au2 Au2 Ca9 63.90(3) 2_565 41 ?
Au1 Au2 Ca9 175.21(4) 24_455 41 ?
Au1 Au2 Ca9 62.31(4) 42 41 ?
Au1 Au2 Ca9 116.35(6) 27 41 ?
Au1 Au2 Ca9 62.27(5) . 41 ?
Au4 Au2 Ca9 59.64(6) 37 41 ?
Au4 Au2 Ca9 111.20(5) 13_455 41 ?
Ca9 Au2 Ca9 112.64(5) . 41 ?
Ge6 Au2 Ca9 114.44(5) 41 43_455 ?
Ge6 Au2 Ca9 66.44(5) 6 43_455 ?
Au2 Au2 Ca9 63.90(3) 2_565 43_455 ?
Au1 Au2 Ca9 62.31(4) 24_455 43_455 ?
Au1 Au2 Ca9 175.21(4) 42 43_455 ?
Au1 Au2 Ca9 62.27(5) 27 43_455 ?
Au1 Au2 Ca9 116.35(6) . 43_455 ?
Au4 Au2 Ca9 111.20(5) 37 43_455 ?
Au4 Au2 Ca9 59.64(6) 13_455 43_455 ?
Ca9 Au2 Ca9 112.64(5) . 43_455 ?
Ca9 Au2 Ca9 122.41(7) 41 43_455 ?
Au32 Au31 Au5 111.20(4) . . ?
Au32 Au31 Ge5 111.20(4) . 5 ?
Au5 Au31 Ge5 107.69(5) . 5 ?
Au32 Au31 Au5 111.20(4) . 5 ?
Au5 Au31 Au5 107.69(5) . 5 ?
Ge5 Au31 Au5 0.00(10) 5 5 ?
Au32 Au31 Ge5 111.20(4) . 6 ?
Au5 Au31 Ge5 107.69(5) . 6 ?
Ge5 Au31 Ge5 107.69(5) 5 6 ?
Au5 Au31 Ge5 107.69(5) 5 6 ?
Au32 Au31 Au5 111.20(4) . 6 ?
Au5 Au31 Au5 107.69(5) . 6 ?
Ge5 Au31 Au5 107.69(5) 5 6 ?
Au5 Au31 Au5 107.69(5) 5 6 ?
Ge5 Au31 Au5 0.00(10) 6 6 ?
Au32 Au31 Ge7 0(2) . . ?
Au5 Au31 Ge7 111.20(4) . . ?
Ge5 Au31 Ge7 111.20(4) 5 . ?
Au5 Au31 Ge7 111.20(4) 5 . ?
Ge5 Au31 Ge7 111.20(4) 6 . ?
Au5 Au31 Ge7 111.20(4) 6 . ?
Au32 Au31 Au1 53.649(17) . . ?
Au5 Au31 Au1 57.58(4) . . ?
Ge5 Au31 Au1 124.58(3) 5 . ?
Au5 Au31 Au1 124.58(3) 5 . ?
Ge5 Au31 Au1 127.71(4) 6 . ?
Au5 Au31 Au1 127.71(4) 6 . ?
Ge7 Au31 Au1 53.649(17) . . ?
Au32 Au31 Au1 53.649(17) . 5 ?
Au5 Au31 Au1 127.71(4) . 5 ?
Ge5 Au31 Au1 57.58(4) 5 5 ?
Au5 Au31 Au1 57.58(4) 5 5 ?
Ge5 Au31 Au1 124.58(3) 6 5 ?
Au5 Au31 Au1 124.58(3) 6 5 ?
Ge7 Au31 Au1 53.649(17) . 5 ?
Au1 Au31 Au1 88.45(2) . 5 ?
Au32 Au31 Au1 53.649(17) . 6 ?
Au5 Au31 Au1 124.58(3) . 6 ?
Ge5 Au31 Au1 127.71(4) 5 6 ?
Au5 Au31 Au1 127.71(4) 5 6 ?
Ge5 Au31 Au1 57.58(4) 6 6 ?
Au5 Au31 Au1 57.58(4) 6 6 ?
Ge7 Au31 Au1 53.649(17) . 6 ?
Au1 Au31 Au1 88.45(2) . 6 ?
Au1 Au31 Au1 88.45(2) 5 6 ?
Au32 Au31 Ca9 79.81(4) . 6 ?
Au5 Au31 Ca9 65.98(7) . 6 ?
Ge5 Au31 Ca9 168.95(7) 5 6 ?
Au5 Au31 Ca9 168.95(7) 5 6 ?
Ge5 Au31 Ca9 67.51(6) 6 6 ?
Au5 Au31 Ca9 67.51(6) 6 6 ?
Ge7 Au31 Ca9 79.81(4) . 6 ?
Au1 Au31 Ca9 60.77(5) . 6 ?
Au1 Au31 Ca9 133.45(5) 5 6 ?
Au1 Au31 Ca9 59.08(6) 6 6 ?
Au31 Au32 Ge7 180.0(13) . . ?
Au31 Au32 Au1 103.0(7) . 5 ?
Ge7 Au32 Au1 77.0(7) . 5 ?
Au31 Au32 Au1 103.0(7) . . ?
Ge7 Au32 Au1 77.0(7) . . ?
Au1 Au32 Au1 115.1(5) 5 . ?
Au31 Au32 Au1 103.0(7) . 6 ?
Ge7 Au32 Au1 77.0(7) . 6 ?
Au1 Au32 Au1 115.1(5) 5 6 ?
Au1 Au32 Au1 115.1(5) . 6 ?
Au31 Au32 Au32 180(3) . 37 ?
Ge7 Au32 Au32 0.0(12) . 37 ?
Au1 Au32 Au32 77.0(7) 5 37 ?
Au1 Au32 Au32 77.0(7) . 37 ?
Au1 Au32 Au32 77.0(7) 6 37 ?
Au31 Au32 Au5 48.1(4) . . ?
Ge7 Au32 Au5 131.9(4) . . ?
Au1 Au32 Au5 122.3(6) 5 . ?
Au1 Au32 Au5 54.9(3) . . ?
Au1 Au32 Au5 119.5(6) 6 . ?
Au32 Au32 Au5 131.9(4) 37 . ?
Au31 Au32 Au5 48.1(4) . 6 ?
Ge7 Au32 Au5 131.9(4) . 6 ?
Au1 Au32 Au5 119.5(6) 5 6 ?
Au1 Au32 Au5 122.3(6) . 6 ?
Au1 Au32 Au5 54.9(3) 6 6 ?
Au32 Au32 Au5 131.9(4) 37 6 ?
Au5 Au32 Au5 80.3(7) . 6 ?
Au31 Au32 Au5 48.1(4) . 5 ?
Ge7 Au32 Au5 131.9(4) . 5 ?
Au1 Au32 Au5 54.9(3) 5 5 ?
Au1 Au32 Au5 119.5(6) . 5 ?
Au1 Au32 Au5 122.3(6) 6 5 ?
Au32 Au32 Au5 131.9(4) 37 5 ?
Au5 Au32 Au5 80.3(7) . 5 ?
Au5 Au32 Au5 80.3(7) 6 5 ?
Au31 Au32 Ca9 78.5(6) . 6 ?
Ge7 Au32 Ca9 101.5(6) . 6 ?
Au1 Au32 Ca9 178.2(11) 5 6 ?
Au1 Au32 Ca9 65.37(7) . 6 ?
Au1 Au32 Ca9 63.42(8) 6 6 ?
Au32 Au32 Ca9 101.5(6) 37 6 ?
Au5 Au32 Ca9 59.5(3) . 6 ?
Au5 Au32 Ca9 60.8(3) 6 6 ?
Au5 Au32 Ca9 126.6(10) 5 6 ?
Au31 Au32 Ca9 78.5(6) . . ?
Ge7 Au32 Ca9 101.5(6) . . ?
Au1 Au32 Ca9 65.37(7) 5 . ?
Au1 Au32 Ca9 63.42(8) . . ?
Au1 Au32 Ca9 178.2(11) 6 . ?
Au32 Au32 Ca9 101.5(6) 37 . ?
Au5 Au32 Ca9 60.8(3) . . ?
Au5 Au32 Ca9 126.6(10) 6 . ?
Au5 Au32 Ca9 59.5(3) 5 . ?
Ca9 Au32 Ca9 116.1(4) 6 . ?
Au31 Au32 Ca9 78.5(6) . 5 ?
Ge7 Au32 Ca9 101.5(6) . 5 ?
Au1 Au32 Ca9 63.42(8) 5 5 ?
Au1 Au32 Ca9 178.2(11) . 5 ?
Au1 Au32 Ca9 65.37(7) 6 5 ?
Au32 Au32 Ca9 101.5(6) 37 5 ?
Au5 Au32 Ca9 126.6(10) . 5 ?
Au5 Au32 Ca9 59.5(3) 6 5 ?
Au5 Au32 Ca9 60.8(3) 5 5 ?
Ca9 Au32 Ca9 116.1(4) 6 5 ?
Ca9 Au32 Ca9 116.1(4) . 5 ?
Ge5 Au4 Au5 0.00(7) 32 32 ?
Ge5 Au4 Ge5 53.26(7) 32 6 ?
Au5 Au4 Ge5 53.26(7) 32 6 ?
Ge5 Au4 Au5 53.26(7) 32 6 ?
Au5 Au4 Au5 53.26(7) 32 6 ?
Ge5 Au4 Au5 0.00(7) 6 6 ?
Ge5 Au4 Au4 153.37(4) 32 25_655 ?
Au5 Au4 Au4 153.37(4) 32 25_655 ?
Ge5 Au4 Au4 153.37(4) 6 25_655 ?
Au5 Au4 Au4 153.37(4) 6 25_655 ?
Ge5 Au4 Au2 131.27(2) 32 37 ?
Au5 Au4 Au2 131.27(2) 32 37 ?
Ge5 Au4 Au2 103.00(3) 6 37 ?
Au5 Au4 Au2 103.00(3) 6 37 ?
Au4 Au4 Au2 60.349(18) 25_655 37 ?
Ge5 Au4 Au2 103.00(3) 32 13_544 ?
Au5 Au4 Au2 103.00(3) 32 13_544 ?
Ge5 Au4 Au2 131.27(2) 6 13_544 ?
Au5 Au4 Au2 131.27(2) 6 13_544 ?
Au4 Au4 Au2 60.349(18) 25_655 13_544 ?
Au2 Au4 Au2 120.70(4) 37 13_544 ?
Ge5 Au4 Au2 103.00(3) 32 38_545 ?
Au5 Au4 Au2 103.00(3) 32 38_545 ?
Ge5 Au4 Au2 131.27(2) 6 38_545 ?
Au5 Au4 Au2 131.27(2) 6 38_545 ?
Au4 Au4 Au2 60.349(18) 25_655 38_545 ?
Au2 Au4 Au2 58.02(3) 37 38_545 ?
Au2 Au4 Au2 92.30(3) 13_544 38_545 ?
Ge5 Au4 Au2 131.27(2) 32 14_554 ?
Au5 Au4 Au2 131.27(2) 32 14_554 ?
Ge5 Au4 Au2 103.00(3) 6 14_554 ?
Au5 Au4 Au2 103.00(3) 6 14_554 ?
Au4 Au4 Au2 60.349(18) 25_655 14_554 ?
Au2 Au4 Au2 92.30(3) 37 14_554 ?
Au2 Au4 Au2 58.02(3) 13_544 14_554 ?
Au2 Au4 Au2 120.70(4) 38_545 14_554 ?
Ge5 Au4 Ca9 66.33(6) 32 31 ?
Au5 Au4 Ca9 66.33(6) 32 31 ?
Ge5 Au4 Ca9 66.33(6) 6 31 ?
Au5 Au4 Ca9 66.33(6) 6 31 ?
Au4 Au4 Ca9 116.69(6) 25_655 31 ?
Au2 Au4 Ca9 150.059(19) 37 31 ?
Au2 Au4 Ca9 65.03(5) 13_544 31 ?
Au2 Au4 Ca9 150.059(19) 38_545 31 ?
Au2 Au4 Ca9 65.03(5) 14_554 31 ?
Ge5 Au4 Ca9 66.33(6) 32 5 ?
Au5 Au4 Ca9 66.33(6) 32 5 ?
Ge5 Au4 Ca9 66.33(6) 6 5 ?
Au5 Au4 Ca9 66.33(6) 6 5 ?
Au4 Au4 Ca9 116.69(6) 25_655 5 ?
Au2 Au4 Ca9 65.03(5) 37 5 ?
Au2 Au4 Ca9 150.059(19) 13_544 5 ?
Au2 Au4 Ca9 65.03(5) 38_545 5 ?
Au2 Au4 Ca9 150.059(19) 14_554 5 ?
Ca9 Au4 Ca9 126.62(13) 31 5 ?
Ge5 Au5 Au5 0.0 26 26 ?
Ge5 Au5 Au31 108.73(4) 26 . ?
Au5 Au5 Au31 108.73(4) 26 . ?
Ge5 Au5 Au31 108.73(4) 26 27 ?
Au5 Au5 Au31 108.73(4) 26 27 ?
Au31 Au5 Au31 107.16(7) . 27 ?
Ge5 Au5 Au1 126.92(3) 26 . ?
Au5 Au5 Au1 126.92(3) 26 . ?
Au31 Au5 Au1 69.20(3) . . ?
Au31 Au5 Au1 122.80(6) 27 . ?
Ge5 Au5 Au1 126.92(3) 26 27 ?
Au5 Au5 Au1 126.92(3) 26 27 ?
Au31 Au5 Au1 122.80(6) . 27 ?
Au31 Au5 Au1 69.20(3) 27 27 ?
Au1 Au5 Au1 67.73(5) . 27 ?
Ge5 Au5 Au4 63.37(4) 26 5 ?
Au5 Au5 Au4 63.37(4) 26 5 ?
Au31 Au5 Au4 126.18(4) . 5 ?
Au31 Au5 Au4 126.18(4) 27 5 ?
Au1 Au5 Au4 75.93(5) . 5 ?
Au1 Au5 Au4 75.93(5) 27 5 ?
Ge5 Au5 Ca9 67.18(4) 26 6 ?
Au5 Au5 Ca9 67.18(4) 26 6 ?
Au31 Au5 Ca9 66.91(5) . 6 ?
Au31 Au5 Ca9 169.85(9) 27 6 ?
Au1 Au5 Ca9 63.86(4) . 6 ?
Au1 Au5 Ca9 120.85(8) 27 6 ?
Au4 Au5 Ca9 61.26(6) 5 6 ?
Ge5 Au5 Ca9 67.18(4) 26 8 ?
Au5 Au5 Ca9 67.18(4) 26 8 ?
Au31 Au5 Ca9 169.85(9) . 8 ?
Au31 Au5 Ca9 66.91(5) 27 8 ?
Au1 Au5 Ca9 120.85(8) . 8 ?
Au1 Au5 Ca9 63.86(4) 27 8 ?
Au4 Au5 Ca9 61.26(6) 5 8 ?
Ca9 Au5 Ca9 117.60(10) 6 8 ?
Ge5 Au5 Au32 118.37(18) 26 . ?
Au5 Au5 Au32 118.37(18) 26 . ?
Au31 Au5 Au32 20.7(4) . . ?
Au31 Au5 Au32 116.77(18) 27 . ?
Au1 Au5 Au32 48.5(4) . . ?
Au1 Au5 Au32 107.3(3) 27 . ?
Au4 Au5 Au32 112.0(3) 5 . ?
Ca9 Au5 Au32 60.62(10) 6 . ?
Ca9 Au5 Au32 169.4(4) 8 . ?
Ge5 Au5 Au32 118.37(17) 26 27 ?
Au5 Au5 Au32 118.37(17) 26 27 ?
Au31 Au5 Au32 116.77(18) . 27 ?
Au31 Au5 Au32 20.7(4) 27 27 ?
Au1 Au5 Au32 107.3(3) . 27 ?
Au1 Au5 Au32 48.5(4) 27 27 ?
Au4 Au5 Au32 112.0(3) 5 27 ?
Ca9 Au5 Au32 169.4(4) 6 27 ?
Ca9 Au5 Au32 60.62(10) 8 27 ?
Au32 Au5 Au32 118.92(5) . 27 ?
Ge5 Au5 Ca9 169.23(7) 26 . ?
Au5 Au5 Ca9 169.23(7) 26 . ?
Au31 Au5 Ca9 65.87(4) . . ?
Au31 Au5 Ca9 65.87(4) 27 . ?
Au1 Au5 Ca9 61.12(6) . . ?
Au1 Au5 Ca9 61.12(6) 27 . ?
Au4 Au5 Ca9 127.41(8) 5 . ?
Ca9 Au5 Ca9 116.44(5) 6 . ?
Ca9 Au5 Ca9 116.44(5) 8 . ?
Au32 Au5 Ca9 59.97(9) . . ?
Au32 Au5 Ca9 59.97(9) 27 . ?
Au2 Ge6 Au2 109.70(9) 20_545 42 ?
Au2 Ge6 Au2 119.21(3) 20_545 31_556 ?
Au2 Ge6 Au2 119.21(3) 42 31_556 ?
Au2 Ge6 Au2 119.21(3) 20_545 5 ?
Au2 Ge6 Au2 119.21(3) 42 5 ?
Au2 Ge6 Au2 64.08(6) 31_556 5 ?
Au2 Ge6 Au1 115.62(5) 20_545 31_556 ?
Au2 Ge6 Au1 63.54(2) 42 31_556 ?
Au2 Ge6 Au1 64.04(3) 31_556 31_556 ?
Au2 Ge6 Au1 117.21(7) 5 31_556 ?
Au2 Ge6 Au1 63.54(2) 20_545 35 ?
Au2 Ge6 Au1 115.62(5) 42 35 ?
Au2 Ge6 Au1 117.21(7) 31_556 35 ?
Au2 Ge6 Au1 64.04(3) 5 35 ?
Au1 Ge6 Au1 178.69(10) 31_556 35 ?
Au2 Ge6 Au1 115.62(5) 20_545 5 ?
Au2 Ge6 Au1 63.54(2) 42 5 ?
Au2 Ge6 Au1 117.21(7) 31_556 5 ?
Au2 Ge6 Au1 64.04(3) 5 5 ?
Au1 Ge6 Au1 115.04(2) 31_556 5 ?
Au1 Ge6 Au1 64.95(2) 35 5 ?
Au2 Ge6 Au1 63.54(2) 20_545 9_556 ?
Au2 Ge6 Au1 115.62(5) 42 9_556 ?
Au2 Ge6 Au1 64.04(3) 31_556 9_556 ?
Au2 Ge6 Au1 117.21(7) 5 9_556 ?
Au1 Ge6 Au1 64.95(2) 31_556 9_556 ?
Au1 Ge6 Au1 115.04(2) 35 9_556 ?
Au1 Ge6 Au1 178.69(10) 5 9_556 ?
Au2 Ge6 Ca9 174.89(10) 20_545 42 ?
Au2 Ge6 Ca9 65.19(6) 42 42 ?
Au2 Ge6 Ca9 64.89(6) 31_556 42 ?
Au2 Ge6 Ca9 64.89(6) 5 42 ?
Au1 Ge6 Ca9 62.68(3) 31_556 42 ?
Au1 Ge6 Ca9 118.07(4) 35 42 ?
Au1 Ge6 Ca9 62.68(3) 5 42 ?
Au1 Ge6 Ca9 118.07(4) 9_556 42 ?
Au2 Ge6 Ca9 65.19(6) 20_545 20_545 ?
Au2 Ge6 Ca9 174.89(10) 42 20_545 ?
Au2 Ge6 Ca9 64.89(6) 31_556 20_545 ?
Au2 Ge6 Ca9 64.89(6) 5 20_545 ?
Au1 Ge6 Ca9 118.07(4) 31_556 20_545 ?
Au1 Ge6 Ca9 62.68(3) 35 20_545 ?
Au1 Ge6 Ca9 118.07(4) 5 20_545 ?
Au1 Ge6 Ca9 62.68(3) 9_556 20_545 ?
Ca9 Ge6 Ca9 119.92(14) 42 20_545 ?
Au32 Ge7 Au32 180(2) . 37 ?
Au32 Ge7 Au1 111.285(11) . 37 ?
Au32 Ge7 Au1 68.715(11) 37 37 ?
Au32 Ge7 Au1 68.715(11) . 5 ?
Au32 Ge7 Au1 111.285(11) 37 5 ?
Au1 Ge7 Au1 72.402(12) 37 5 ?
Au32 Ge7 Au1 68.715(11) . . ?
Au32 Ge7 Au1 111.285(11) 37 . ?
Au1 Ge7 Au1 180.00(2) 37 . ?
Au1 Ge7 Au1 107.598(12) 5 . ?
Au32 Ge7 Au1 111.285(11) . 41 ?
Au32 Ge7 Au1 68.715(11) 37 41 ?
Au1 Ge7 Au1 107.598(12) 37 41 ?
Au1 Ge7 Au1 180.000(12) 5 41 ?
Au1 Ge7 Au1 72.402(12) . 41 ?
Au32 Ge7 Au1 68.715(11) . 6 ?
Au32 Ge7 Au1 111.285(11) 37 6 ?
Au1 Ge7 Au1 72.402(12) 37 6 ?
Au1 Ge7 Au1 107.598(12) 5 6 ?
Au1 Ge7 Au1 107.598(12) . 6 ?
Au1 Ge7 Au1 72.402(12) 41 6 ?
Au32 Ge7 Au1 111.285(11) . 42 ?
Au32 Ge7 Au1 68.715(11) 37 42 ?
Au1 Ge7 Au1 107.598(12) 37 42 ?
Au1 Ge7 Au1 72.402(12) 5 42 ?
Au1 Ge7 Au1 72.402(12) . 42 ?
Au1 Ge7 Au1 107.598(12) 41 42 ?
Au1 Ge7 Au1 180.0 6 42 ?
Au32 Ge7 Au31 180.0(18) . 37 ?
Au32 Ge7 Au31 0.0(6) 37 37 ?
Au1 Ge7 Au31 68.715(11) 37 37 ?
Au1 Ge7 Au31 111.285(11) 5 37 ?
Au1 Ge7 Au31 111.285(11) . 37 ?
Au1 Ge7 Au31 68.715(11) 41 37 ?
Au1 Ge7 Au31 111.285(11) 6 37 ?
Au1 Ge7 Au31 68.715(11) 42 37 ?
Au32 Ge7 Au31 0.0(18) . . ?
Au32 Ge7 Au31 180.0(6) 37 . ?
Au1 Ge7 Au31 111.285(11) 37 . ?
Au1 Ge7 Au31 68.715(11) 5 . ?
Au1 Ge7 Au31 68.715(11) . . ?
Au1 Ge7 Au31 111.285(11) 41 . ?
Au1 Ge7 Au31 68.715(11) 6 . ?
Au1 Ge7 Au31 111.285(11) 42 . ?
Au31 Ge7 Au31 180.000(18) 37 . ?
Ge5 Ca8 Au5 0.00(2) 5 5 ?
Ge5 Ca8 Ge5 109.02(2) 5 25 ?
Au5 Ca8 Ge5 109.02(2) 5 25 ?
Ge5 Ca8 Au5 70.98(2) 5 . ?
Au5 Ca8 Au5 70.98(2) 5 . ?
Ge5 Ca8 Au5 180.00(5) 25 . ?
Ge5 Ca8 Au5 109.02(2) 5 25 ?
Au5 Ca8 Au5 109.02(2) 5 25 ?
Ge5 Ca8 Au5 0.00(5) 25 25 ?
Au5 Ca8 Au5 180.00(5) . 25 ?
Ge5 Ca8 Ge5 180.00(5) 5 29 ?
Au5 Ca8 Ge5 180.00(5) 5 29 ?
Ge5 Ca8 Ge5 70.98(2) 25 29 ?
Au5 Ca8 Ge5 109.02(2) . 29 ?
Au5 Ca8 Ge5 70.98(2) 25 29 ?
Ge5 Ca8 Au5 180.00(5) 5 29 ?
Au5 Ca8 Au5 180.00(5) 5 29 ?
Ge5 Ca8 Au5 70.98(2) 25 29 ?
Au5 Ca8 Au5 109.02(2) . 29 ?
Au5 Ca8 Au5 70.98(2) 25 29 ?
Ge5 Ca8 Au5 0.00(2) 29 29 ?
Ge5 Ca8 Ge5 109.02(2) 5 30 ?
Au5 Ca8 Ge5 109.02(2) 5 30 ?
Ge5 Ca8 Ge5 70.98(2) 25 30 ?
Au5 Ca8 Ge5 109.02(2) . 30 ?
Au5 Ca8 Ge5 70.98(2) 25 30 ?
Ge5 Ca8 Ge5 70.98(2) 29 30 ?
Au5 Ca8 Ge5 70.98(2) 29 30 ?
Ge5 Ca8 Ge5 70.98(2) 5 6 ?
Au5 Ca8 Ge5 70.98(2) 5 6 ?
Ge5 Ca8 Ge5 109.02(2) 25 6 ?
Au5 Ca8 Ge5 70.98(2) . 6 ?
Au5 Ca8 Ge5 109.02(2) 25 6 ?
Ge5 Ca8 Ge5 109.02(2) 29 6 ?
Au5 Ca8 Ge5 109.02(2) 29 6 ?
Ge5 Ca8 Ge5 180.00(5) 30 6 ?
Ge5 Ca8 Au5 109.02(2) 5 30 ?
Au5 Ca8 Au5 109.02(2) 5 30 ?
Ge5 Ca8 Au5 70.98(2) 25 30 ?
Au5 Ca8 Au5 109.02(2) . 30 ?
Au5 Ca8 Au5 70.98(2) 25 30 ?
Ge5 Ca8 Au5 70.98(2) 29 30 ?
Au5 Ca8 Au5 70.98(2) 29 30 ?
Ge5 Ca8 Au5 0.00(5) 30 30 ?
Ge5 Ca8 Au5 180.00(5) 6 30 ?
Ge5 Ca8 Au5 70.98(2) 5 6 ?
Au5 Ca8 Au5 70.98(2) 5 6 ?
Ge5 Ca8 Au5 109.02(2) 25 6 ?
Au5 Ca8 Au5 70.98(2) . 6 ?
Au5 Ca8 Au5 109.02(2) 25 6 ?
Ge5 Ca8 Au5 109.02(2) 29 6 ?
Au5 Ca8 Au5 109.02(2) 29 6 ?
Ge5 Ca8 Au5 180.00(5) 30 6 ?
Ge5 Ca8 Au5 0.00(5) 6 6 ?
Au5 Ca8 Au5 180.00(5) 30 6 ?
Au4 Ca9 Au1 149.25(5) 6 27 ?
Au4 Ca9 Au1 149.25(5) 6 . ?
Au1 Ca9 Au1 58.78(6) 27 . ?
Au4 Ca9 Au1 65.61(5) 6 33 ?
Au1 Ca9 Au1 84.36(3) 27 33 ?
Au1 Ca9 Au1 142.60(9) . 33 ?
Au4 Ca9 Au1 65.61(5) 6 5 ?
Au1 Ca9 Au1 142.60(9) 27 5 ?
Au1 Ca9 Au1 84.36(3) . 5 ?
Au1 Ca9 Au1 130.88(11) 33 5 ?
Au4 Ca9 Au1 106.38(8) 6 42 ?
Au1 Ca9 Au1 102.13(9) 27 42 ?
Au1 Ca9 Au1 58.57(4) . 42 ?
Au1 Ca9 Au1 145.37(11) 33 42 ?
Au1 Ca9 Au1 57.80(2) 5 42 ?
Au4 Ca9 Au1 106.38(8) 6 24_455 ?
Au1 Ca9 Au1 58.57(4) 27 24_455 ?
Au1 Ca9 Au1 102.13(9) . 24_455 ?
Au1 Ca9 Au1 57.80(2) 33 24_455 ?
Au1 Ca9 Au1 145.37(11) 5 24_455 ?
Au1 Ca9 Au1 96.37(9) 42 24_455 ?
Au4 Ca9 Au2 140.38(11) 6 . ?
Au1 Ca9 Au2 55.22(5) 27 . ?
Au1 Ca9 Au2 55.22(5) . . ?
Au1 Ca9 Au2 110.38(6) 33 . ?
Au1 Ca9 Au2 110.38(6) 5 . ?
Au1 Ca9 Au2 52.95(5) 42 . ?
Au1 Ca9 Au2 52.95(5) 24_455 . ?
Au4 Ca9 Ge5 52.41(6) 6 7 ?
Au1 Ca9 Ge5 103.57(7) 27 7 ?
Au1 Ca9 Ge5 127.97(11) . 7 ?
Au1 Ca9 Ge5 50.41(5) 33 7 ?
Au1 Ca9 Ge5 93.91(8) 5 7 ?
Au1 Ca9 Ge5 151.47(8) 42 7 ?
Au1 Ca9 Ge5 107.48(4) 24_455 7 ?
Au2 Ca9 Ge5 155.58(5) . 7 ?
Au4 Ca9 Au5 52.41(6) 6 7 ?
Au1 Ca9 Au5 103.57(7) 27 7 ?
Au1 Ca9 Au5 127.97(11) . 7 ?
Au1 Ca9 Au5 50.41(5) 33 7 ?
Au1 Ca9 Au5 93.91(8) 5 7 ?
Au1 Ca9 Au5 151.47(8) 42 7 ?
Au1 Ca9 Au5 107.48(4) 24_455 7 ?
Au2 Ca9 Au5 155.58(5) . 7 ?
Ge5 Ca9 Au5 0.00(5) 7 7 ?
Au4 Ca9 Ge5 52.41(6) 6 5 ?
Au1 Ca9 Ge5 127.97(11) 27 5 ?
Au1 Ca9 Ge5 103.57(7) . 5 ?
Au1 Ca9 Ge5 93.91(8) 33 5 ?
Au1 Ca9 Ge5 50.41(5) 5 5 ?
Au1 Ca9 Ge5 107.48(4) 42 5 ?
Au1 Ca9 Ge5 151.47(8) 24_455 5 ?
Au2 Ca9 Ge5 155.58(5) . 5 ?
Ge5 Ca9 Ge5 45.64(7) 7 5 ?
Au5 Ca9 Ge5 45.64(7) 7 5 ?
Au4 Ca9 Au5 52.41(6) 6 5 ?
Au1 Ca9 Au5 127.97(11) 27 5 ?
Au1 Ca9 Au5 103.57(7) . 5 ?
Au1 Ca9 Au5 93.91(8) 33 5 ?
Au1 Ca9 Au5 50.41(5) 5 5 ?
Au1 Ca9 Au5 107.48(4) 42 5 ?
Au1 Ca9 Au5 151.47(8) 24_455 5 ?
Au2 Ca9 Au5 155.58(5) . 5 ?
Ge5 Ca9 Au5 45.64(7) 7 5 ?
Au5 Ca9 Au5 45.64(7) 7 5 ?
Ge5 Ca9 Au5 0.00(6) 5 5 ?

loop_
_geom_bond_atom_site_label_1
_geom_bond_atom_site_label_2
_geom_bond_distance
_geom_bond_site_symmetry_2
_geom_bond_publ_flag
Au1 Au32 2.503(7) . ?
Au1 Ge7 2.6165(5) . ?
Au1 Au5 2.7335(16) . ?
Au1 Ge6 2.8372(5) 6 ?
Au1 Au2 2.8707(6) 41 ?
Au1 Au2 2.9365(7) . ?
Au1 Au31 3.0271(8) . ?
Au1 Au1 3.0466(10) 27 ?
Au1 Au1 3.0907(8) 41 ?
Au1 Au1 3.0907(8) 42 ?
Au1 Ca9 3.104(3) . ?
Au2 Ge6 2.6020(16) 41 ?
Au2 Ge6 2.697(2) 6 ?
Au2 Au2 2.8612(13) 2_565 ?
Au2 Au1 2.8707(6) 24_455 ?
Au2 Au1 2.8707(6) 42 ?
Au2 Au1 2.9365(7) 27 ?
Au2 Au4 2.9501(8) 37 ?
Au2 Au4 2.9501(8) 13_455 ?
Au2 Ca9 3.228(3) . ?
Au2 Ca9 3.252(3) 41 ?
Au2 Ca9 3.252(3) 43_455 ?
Au31 Au32 1.23(3) . ?
Au31 Au5 2.5934(11) . ?
Au31 Ge5 2.5934(11) 5 ?
Au31 Au5 2.5934(11) 5 ?
Au31 Ge5 2.5934(11) 6 ?
Au31 Au5 2.5934(11) 6 ?
Au31 Ge7 2.7440(9) . ?
Au31 Au1 3.0271(8) 5 ?
Au31 Au1 3.0271(8) 6 ?
Au31 Ca9 3.256(3) 6 ?
Au32 Ge7 1.51(3) . ?
Au32 Au1 2.503(7) 5 ?
Au32 Au1 2.503(7) 6 ?
Au32 Au32 3.03(7) 37 ?
Au32 Au5 3.25(2) . ?
Au32 Au5 3.25(2) 6 ?
Au32 Au5 3.25(2) 5 ?
Au32 Ca9 3.271(7) 6 ?
Au32 Ca9 3.271(7) . ?
Au32 Ca9 3.271(7) 5 ?
Au4 Ge5 2.798(2) 32 ?
Au4 Au5 2.798(2) 32 ?
Au4 Ge5 2.798(2) 6 ?
Au4 Au5 2.798(2) 6 ?
Au4 Au4 2.919(2) 25_655 ?
Au4 Au2 2.9501(8) 37 ?
Au4 Au2 2.9501(8) 13_544 ?
Au4 Au2 2.9501(8) 38_545 ?
Au4 Au2 2.9501(8) 14_554 ?
Au4 Ca9 3.095(3) 31 ?
Au4 Ca9 3.095(3) 5 ?
Au5 Ge5 2.508(3) 26 ?
Au5 Au5 2.508(3) 26 ?
Au5 Au31 2.5934(11) 27 ?
Au5 Au1 2.7335(16) 27 ?
Au5 Au4 2.798(2) 5 ?
Au5 Ca9 3.233(3) 6 ?
Au5 Ca9 3.233(3) 8 ?
Au5 Au32 3.25(2) 27 ?
Au5 Ca9 3.297(4) . ?
Ge6 Au2 2.6020(16) 20_545 ?
Ge6 Au2 2.6020(16) 42 ?
Ge6 Au2 2.697(2) 31_556 ?
Ge6 Au2 2.697(2) 5 ?
Ge6 Au1 2.8372(5) 31_556 ?
Ge6 Au1 2.8372(5) 35 ?
Ge6 Au1 2.8372(5) 5 ?
Ge6 Au1 2.8372(5) 9_556 ?
Ge6 Ca9 3.292(4) 42 ?
Ge6 Ca9 3.292(4) 20_545 ?
Ge7 Au32 1.51(3) 37 ?
Ge7 Au1 2.6165(5) 37 ?
Ge7 Au1 2.6165(5) 5 ?
Ge7 Au1 2.6165(5) 41 ?
Ge7 Au1 2.6165(5) 6 ?
Ge7 Au1 2.6165(5) 42 ?
Ge7 Au31 2.7440(10) 37 ?
Ca8 Ge5 3.6069(19) 5 ?
Ca8 Au5 3.6069(19) 5 ?
Ca8 Ge5 3.6069(19) 25 ?
Ca8 Au5 3.6069(19) 25 ?
Ca8 Ge5 3.6069(19) 29 ?
Ca8 Au5 3.6069(19) 29 ?
Ca8 Ge5 3.6069(19) 30 ?
Ca8 Ge5 3.6069(19) 6 ?
Ca8 Au5 3.6069(19) 30 ?
Ca8 Au5 3.6069(19) 6 ?
Ca9 Au4 3.095(3) 6 ?
Ca9 Au1 3.104(3) 27 ?
Ca9 Au1 3.1841(15) 33 ?
Ca9 Au1 3.1841(15) 5 ?
Ca9 Au1 3.211(2) 42 ?
Ca9 Au1 3.211(2) 24_455 ?
Ca9 Ge5 3.233(3) 7 ?
Ca9 Au5 3.233(3) 7 ?
Ca9 Ge5 3.233(3) 5 ?
Ca9 Au5 3.233(3) 5 ?
